data_7714352
loop_
_publ_author_name
'Kolos, Andrey'
'Nelyubina, Yulia V.'
'Podyacheva, Evgeniya'
'Perekalin, Dmitry S.'

_publ_section_title
;
 Rhodium complexes with planar-chiral cyclopentadienyl ligands: synthesis
 from tert-butylacetylene and catalytic performance in C-H activation of
 arylhydroxamates
;
_journal_name_full 'Dalton Transactions'
_journal_paper_doi 10.1039/D3DT03279E
_journal_year 2023
_chemical_absolute_configuration rmad
_chemical_formula_moiety 'C27 H45 O Rh'
_chemical_formula_sum 'C27 H45 O Rh'
_chemical_formula_weight 488.54
_space_group_crystal_system orthorhombic
_space_group_IT_number 19
_space_group_name_Hall 'P 2ac 2ab'
_space_group_name_H-M_alt 'P 21 21 21'
_atom_sites_solution_hydrogens geom
_atom_sites_solution_primary dual
_audit_creation_date 2023-08-14
_audit_creation_method
;
Olex2 1.3
(compiled 2020.11.12 svn.r5f609507 for OlexSys, GUI svn.r6408)
;
_audit_update_record
;
2023-08-14 deposited with the CCDC.	2023-10-31 downloaded from the CCDC.
;
_cell_angle_alpha 90
_cell_angle_beta 90
_cell_angle_gamma 90
_cell_formula_units_Z 4
_cell_length_a 9.922(6)
_cell_length_b 15.460(10)
_cell_length_c 16.460(11)
_cell_measurement_reflns_used 502
_cell_measurement_temperature 120
_cell_measurement_theta_max 23.86
_cell_measurement_theta_min 2.40
_cell_volume 2525(3)
_computing_molecular_graphics 'Olex2 1.3 (Dolomanov et al., 2009)'
_computing_publication_material 'Olex2 1.3 (Dolomanov et al., 2009)'
_computing_structure_refinement 'XL  (Sheldrick, 2008)'
_computing_structure_solution 'SHELXT 2014/4 (Sheldrick, 2014)'
_diffrn_ambient_temperature 120
_diffrn_measured_fraction_theta_full 1.000
_diffrn_measured_fraction_theta_max 1.000
_diffrn_measurement_device_type 'Bruker APEXII DUO CCD'
_diffrn_measurement_method '\f and \w scans'
_diffrn_radiation_monochromator graphite
_diffrn_radiation_type MoK\a
_diffrn_radiation_wavelength 0.71073
_diffrn_reflns_av_R_equivalents 0.2212
_diffrn_reflns_av_unetI/netI 0.1624
_diffrn_reflns_Laue_measured_fraction_full 1.000
_diffrn_reflns_Laue_measured_fraction_max 1.000
_diffrn_reflns_limit_h_max 12
_diffrn_reflns_limit_h_min -12
_diffrn_reflns_limit_k_max 19
_diffrn_reflns_limit_k_min -19
_diffrn_reflns_limit_l_max 20
_diffrn_reflns_limit_l_min -20
_diffrn_reflns_number 24640
_diffrn_reflns_point_group_measured_fraction_full 1.000
_diffrn_reflns_point_group_measured_fraction_max 1.000
_diffrn_reflns_theta_full 25.242
_diffrn_reflns_theta_max 25.996
_diffrn_reflns_theta_min 1.807
_diffrn_source_current 30.0
_diffrn_source_power 1.5
_diffrn_source_voltage 50.0
_diffrn_standards_number 0
_exptl_absorpt_coefficient_mu 0.691
_exptl_absorpt_correction_T_max 0.4330
_exptl_absorpt_correction_T_min 0.3394
_exptl_absorpt_correction_type multi-scan
_exptl_absorpt_process_details
;
SADABS-2008/1 (Bruker,2008) was used for absorption correction.
wR2(int) was 0.0919 before and 0.0799 after correction.
The Ratio of minimum to maximum transmission is 0.7838.
The \l/2 correction factor is 0.0015.
;
_exptl_crystal_colour yellow
_exptl_crystal_colour_primary yellow
_exptl_crystal_density_diffrn 1.285
_exptl_crystal_description needle
_exptl_crystal_F_000 1040
_exptl_crystal_size_max 0.35
_exptl_crystal_size_mid 0.01
_exptl_crystal_size_min 0.01
_refine_diff_density_max 0.983
_refine_diff_density_min -0.764
_refine_diff_density_rms 0.153
_refine_ls_abs_structure_details
;
 Refined as an inversion twin.
;
_refine_ls_abs_structure_Flack 0.48(10)
_refine_ls_extinction_coef 0.0046(7)
_refine_ls_extinction_expression Fc^*^=kFc[1+0.001xFc^2^\l^3^/sin(2\q)]^-1/4^
_refine_ls_extinction_method SHELXL
_refine_ls_goodness_of_fit_ref 0.957
_refine_ls_hydrogen_treatment constr
_refine_ls_matrix_type full
_refine_ls_number_parameters 274
_refine_ls_number_reflns 4951
_refine_ls_number_restraints 0
_refine_ls_restrained_S_all 0.957
_refine_ls_R_factor_all 0.1233
_refine_ls_R_factor_gt 0.0655
_refine_ls_shift/su_max 0.000
_refine_ls_shift/su_mean 0.000
_refine_ls_structure_factor_coef Fsqd
_refine_ls_weighting_details 'w=1/[\s^2^(Fo^2^)+(0.0583P)^2^] where P=(Fo^2^+2Fc^2^)/3'
_refine_ls_weighting_scheme calc
_refine_ls_wR_factor_gt 0.1307
_refine_ls_wR_factor_ref 0.1594
_reflns_Friedel_coverage 0.766
_reflns_Friedel_fraction_full 1.000
_reflns_Friedel_fraction_max 1.000
_reflns_number_gt 3053
_reflns_number_total 4951
_reflns_threshold_expression 'I > 2\s(I)'
_cod_data_source_file d3dt03279e2.cif
_cod_data_source_block Cp3tBuOMe-Rhcod
_cod_database_code 7714352
_shelxl_version_number 2014/6
_shelx_space_group_comment
;
The symmetry employed for this shelxl refinement is uniquely defined
by the following loop, which should always be used as a source of
symmetry information in preference to the above space-group names.
They are only intended as comments.
;
_shelx_estimated_absorpt_t_max 0.993
_shelx_estimated_absorpt_t_min 0.794
_olex2_refinement_description
;
1. Twinned data refinement
 Scales: 0.52(10)
 0.48(10)
2. Fixed Uiso
 At 1.2 times of:
  All C(H) groups, All C(H,H) groups
 At 1.5 times of:
  All C(H,H,H) groups
3.a Ternary CH refined with riding coordinates:
 C6(H6), C20(H20), C21(H21), C24(H24), C25(H25)
3.b Secondary CH2 refined with riding coordinates:
 C22(H22A,H22B), C23(H23A,H23B), C26(H26A,H26B), C27(H27A,H27B)
3.c Aromatic/amide H refined with riding coordinates:
 C2(H2), C4(H4)
3.d Idealised Me refined as rotating group:
 C7(H7A,H7B,H7C), C9(H9A,H9B,H9C), C10(H10A,H10B,H10C), C11(H11A,H11B,H11C),
 C13(H13A,H13B,H13C), C14(H14A,H14B,H14C), C15(H15A,H15B,H15C), C17(H17A,H17B,
 H17C), C18(H18A,H18B,H18C), C19(H19A,H19B,H19C)
;
_olex2_submission_special_instructions 'No special instructions were received'

loop_
_space_group_symop_operation_xyz
'x, y, z'
'-x+1/2, -y, z+1/2'
'-x, y+1/2, -z+1/2'
'x+1/2, -y+1/2, -z'

loop_
_atom_site_label
_atom_site_type_symbol
_atom_site_fract_x
_atom_site_fract_y
_atom_site_fract_z
_atom_site_U_iso_or_equiv
_atom_site_adp_type
_atom_site_occupancy
_atom_site_site_symmetry_order
_atom_site_calc_flag
_atom_site_refinement_flags_posn
_atom_site_refinement_flags_adp
_atom_site_refinement_flags_occupancy
_atom_site_disorder_assembly
_atom_site_disorder_group
Rh1 Rh 0.53714(11) 0.65013(7) 0.29370(7) 0.0250(3) Uani 1 1 d . . . . .
O1 O 0.2197(8) 0.4527(5) 0.2039(6) 0.0270(19) Uani 1 1 d . . . . .
C1 C 0.3526(12) 0.5806(8) 0.2320(7) 0.022(3) Uani 1 1 d . . . . .
C2 C 0.4766(13) 0.5394(8) 0.2141(8) 0.026(3) Uani 1 1 d . . . . .
H2 H 0.4994 0.4823 0.2304 0.031 Uiso 1 1 calc R U . . .
C3 C 0.5624(13) 0.5947(9) 0.1684(7) 0.024(3) Uani 1 1 d . . . . .
C4 C 0.4916(11) 0.6752(8) 0.1638(8) 0.025(3) Uani 1 1 d . . . . .
H4 H 0.5267 0.7268 0.1406 0.030 Uiso 1 1 calc R U . . .
C5 C 0.3600(11) 0.6669(7) 0.1992(8) 0.025(3) Uani 1 1 d . . . . .
C6 C 0.2253(14) 0.5287(9) 0.2554(8) 0.027(3) Uani 1 1 d . . . . .
H6 H 0.1441 0.5652 0.2446 0.032 Uiso 1 1 calc R U . . .
C7 C 0.1990(16) 0.4733(10) 0.1196(9) 0.040(4) Uani 1 1 d . . . . .
H7A H 0.2047 0.4203 0.0871 0.060 Uiso 1 1 calc R U . . .
H7B H 0.2685 0.5141 0.1017 0.060 Uiso 1 1 calc R U . . .
H7C H 0.1098 0.4995 0.1127 0.060 Uiso 1 1 calc R U . . .
C8 C 0.2157(15) 0.4915(9) 0.3447(8) 0.031(3) Uani 1 1 d . . . . .
C9 C 0.0854(14) 0.4389(9) 0.3490(9) 0.039(4) Uani 1 1 d . . . . .
H9A H 0.0097 0.4748 0.3310 0.059 Uiso 1 1 calc R U . . .
H9B H 0.0699 0.4202 0.4051 0.059 Uiso 1 1 calc R U . . .
H9C H 0.0930 0.3881 0.3137 0.059 Uiso 1 1 calc R U . . .
C10 C 0.3346(14) 0.4343(8) 0.3661(8) 0.034(3) Uani 1 1 d . . . . .
H10A H 0.3358 0.3839 0.3300 0.051 Uiso 1 1 calc R U . . .
H10B H 0.3265 0.4151 0.4226 0.051 Uiso 1 1 calc R U . . .
H10C H 0.4184 0.4671 0.3594 0.051 Uiso 1 1 calc R U . . .
C11 C 0.2067(15) 0.5685(10) 0.4038(8) 0.039(4) Uani 1 1 d . . . . .
H11A H 0.2877 0.6042 0.3985 0.058 Uiso 1 1 calc R U . . .
H11B H 0.1995 0.5469 0.4596 0.058 Uiso 1 1 calc R U . . .
H11C H 0.1270 0.6032 0.3907 0.058 Uiso 1 1 calc R U . . .
C12 C 0.6923(14) 0.5706(9) 0.1221(9) 0.034(3) Uani 1 1 d . . . . .
C13 C 0.7630(15) 0.4926(10) 0.1617(10) 0.045(4) Uani 1 1 d . . . . .
H13A H 0.8432 0.4773 0.1301 0.067 Uiso 1 1 calc R U . . .
H13B H 0.7010 0.4432 0.1630 0.067 Uiso 1 1 calc R U . . .
H13C H 0.7896 0.5075 0.2173 0.067 Uiso 1 1 calc R U . . .
C14 C 0.7906(13) 0.6472(12) 0.1189(9) 0.044(4) Uani 1 1 d . . . . .
H14A H 0.7470 0.6964 0.0921 0.066 Uiso 1 1 calc R U . . .
H14B H 0.8712 0.6305 0.0883 0.066 Uiso 1 1 calc R U . . .
H14C H 0.8164 0.6636 0.1743 0.066 Uiso 1 1 calc R U . . .
C15 C 0.6499(14) 0.5459(12) 0.0353(8) 0.047(4) Uani 1 1 d . . . . .
H15A H 0.5972 0.5931 0.0114 0.070 Uiso 1 1 calc R U . . .
H15B H 0.5950 0.4932 0.0368 0.070 Uiso 1 1 calc R U . . .
H15C H 0.7305 0.5356 0.0022 0.070 Uiso 1 1 calc R U . . .
C16 C 0.2514(13) 0.7375(8) 0.1916(9) 0.032(3) Uani 1 1 d . . . . .
C17 C 0.3145(14) 0.8242(8) 0.1636(8) 0.032(3) Uani 1 1 d . . . . .
H17A H 0.3822 0.8428 0.2032 0.048 Uiso 1 1 calc R U . . .
H17B H 0.2439 0.8683 0.1593 0.048 Uiso 1 1 calc R U . . .
H17C H 0.3574 0.8163 0.1104 0.048 Uiso 1 1 calc R U . . .
C18 C 0.1516(14) 0.7098(10) 0.1236(10) 0.045(4) Uani 1 1 d . . . . .
H18A H 0.2022 0.6947 0.0745 0.067 Uiso 1 1 calc R U . . .
H18B H 0.0901 0.7577 0.1116 0.067 Uiso 1 1 calc R U . . .
H18C H 0.0996 0.6595 0.1419 0.067 Uiso 1 1 calc R U . . .
C19 C 0.1746(14) 0.7511(9) 0.2713(9) 0.037(4) Uani 1 1 d . . . . .
H19A H 0.1260 0.6980 0.2854 0.056 Uiso 1 1 calc R U . . .
H19B H 0.1101 0.7986 0.2648 0.056 Uiso 1 1 calc R U . . .
H19C H 0.2385 0.7653 0.3147 0.056 Uiso 1 1 calc R U . . .
C20 C 0.5637(14) 0.6111(9) 0.4185(8) 0.031(4) Uani 1 1 d . . . . .
H20 H 0.5071 0.5605 0.4348 0.037 Uiso 1 1 calc R U . . .
C21 C 0.6772(14) 0.5888(9) 0.3697(9) 0.031(3) Uani 1 1 d . . . . .
H21 H 0.6851 0.5253 0.3594 0.037 Uiso 1 1 calc R U . . .
C22 C 0.8124(12) 0.6349(9) 0.3719(9) 0.034(4) Uani 1 1 d . . . . .
H22A H 0.8693 0.6140 0.3265 0.041 Uiso 1 1 calc R U . . .
H22B H 0.8591 0.6212 0.4235 0.041 Uiso 1 1 calc R U . . .
C23 C 0.7938(13) 0.7343(9) 0.3646(9) 0.033(4) Uani 1 1 d . . . . .
H23A H 0.7864 0.7600 0.4196 0.039 Uiso 1 1 calc R U . . .
H23B H 0.8734 0.7599 0.3375 0.039 Uiso 1 1 calc R U . . .
C24 C 0.6687(13) 0.7545(9) 0.3164(8) 0.033(3) Uani 1 1 d . . . . .
H24 H 0.6875 0.7899 0.2668 0.039 Uiso 1 1 calc R U . . .
C25 C 0.5429(17) 0.7722(9) 0.3508(8) 0.038(3) Uani 1 1 d . . . . .
H25 H 0.4911 0.8178 0.3210 0.046 Uiso 1 1 calc R U . . .
C26 C 0.5118(16) 0.7692(9) 0.4419(8) 0.043(4) Uani 1 1 d . . . . .
H26A H 0.4133 0.7734 0.4503 0.051 Uiso 1 1 calc R U . . .
H26B H 0.5547 0.8192 0.4692 0.051 Uiso 1 1 calc R U . . .
C27 C 0.5645(15) 0.6842(9) 0.4802(8) 0.037(4) Uani 1 1 d . . . . .
H27A H 0.6575 0.6931 0.5004 0.044 Uiso 1 1 calc R U . . .
H27B H 0.5070 0.6683 0.5271 0.044 Uiso 1 1 calc R U . . .

loop_
_atom_site_aniso_label
_atom_site_aniso_U_11
_atom_site_aniso_U_22
_atom_site_aniso_U_33
_atom_site_aniso_U_23
_atom_site_aniso_U_13
_atom_site_aniso_U_12
Rh1 0.0253(5) 0.0245(5) 0.0252(5) -0.0012(6) -0.0012(6) 0.0005(6)
O1 0.039(5) 0.025(4) 0.017(4) -0.001(5) 0.001(5) -0.007(4)
C1 0.024(7) 0.025(7) 0.018(7) -0.004(5) 0.006(5) 0.010(6)
C2 0.027(7) 0.031(6) 0.020(6) 0.000(7) 0.004(7) -0.001(6)
C3 0.026(8) 0.033(7) 0.014(6) 0.008(6) 0.008(6) 0.006(6)
C4 0.016(7) 0.030(8) 0.029(7) 0.001(6) -0.003(5) -0.001(5)
C5 0.025(6) 0.028(8) 0.023(6) 0.005(7) -0.008(6) 0.001(5)
C6 0.037(8) 0.026(8) 0.018(7) -0.014(6) -0.003(6) 0.009(7)
C7 0.044(10) 0.046(10) 0.029(8) -0.009(8) 0.003(8) -0.007(8)
C8 0.045(9) 0.031(8) 0.016(7) -0.007(6) 0.003(7) -0.004(7)
C9 0.044(9) 0.040(9) 0.033(8) 0.007(7) 0.002(7) -0.004(7)
C10 0.046(9) 0.024(8) 0.032(8) 0.003(6) -0.005(7) 0.003(7)
C11 0.033(9) 0.057(11) 0.025(8) -0.006(8) -0.006(7) -0.004(8)
C12 0.040(9) 0.031(8) 0.032(8) -0.001(7) 0.005(7) 0.000(7)
C13 0.034(9) 0.045(10) 0.056(11) 0.011(8) 0.015(8) 0.008(8)
C14 0.037(8) 0.054(9) 0.040(8) 0.012(10) 0.006(7) -0.008(10)
C15 0.029(8) 0.078(13) 0.033(9) -0.027(9) 0.007(7) -0.009(9)
C16 0.032(7) 0.025(7) 0.038(9) 0.006(7) -0.005(7) 0.005(6)
C17 0.034(8) 0.021(8) 0.041(8) 0.006(6) -0.005(7) 0.000(6)
C18 0.031(8) 0.045(10) 0.057(10) -0.004(8) -0.024(8) 0.000(7)
C19 0.042(9) 0.032(8) 0.038(9) 0.004(7) 0.011(7) 0.007(7)
C20 0.039(9) 0.028(7) 0.025(7) 0.004(6) -0.003(7) -0.013(7)
C21 0.031(8) 0.023(7) 0.038(9) 0.002(7) -0.003(7) -0.010(6)
C22 0.023(6) 0.040(10) 0.040(8) -0.008(7) -0.007(6) 0.002(7)
C23 0.022(7) 0.034(9) 0.042(9) 0.003(7) 0.004(7) -0.014(7)
C24 0.037(8) 0.030(8) 0.031(9) 0.006(6) -0.002(7) -0.004(7)
C25 0.043(8) 0.036(8) 0.035(8) -0.001(6) -0.017(8) 0.005(8)
C26 0.050(11) 0.043(9) 0.034(8) -0.013(7) 0.003(7) 0.005(7)
C27 0.040(9) 0.050(9) 0.020(7) -0.011(6) 0.001(7) -0.011(7)

loop_
_atom_type_symbol
_atom_type_description
_atom_type_scat_dispersion_real
_atom_type_scat_dispersion_imag
_atom_type_scat_source
C C 0.0033 0.0016 'International Tables Vol C Tables 4.2.6.8 and 6.1.1.4'
H H 0.0000 0.0000 'International Tables Vol C Tables 4.2.6.8 and 6.1.1.4'
O O 0.0106 0.0060 'International Tables Vol C Tables 4.2.6.8 and 6.1.1.4'
Rh Rh -1.1178 0.9187 'International Tables Vol C Tables 4.2.6.8 and 6.1.1.4'

loop_
_geom_angle_atom_site_label_1
_geom_angle_atom_site_label_2
_geom_angle_atom_site_label_3
_geom_angle
_geom_angle_site_symmetry_1
_geom_angle_site_symmetry_3
_geom_angle_publ_flag
C1 Rh1 C5 35.6(4) . . ?
C2 Rh1 C1 35.8(4) . . ?
C2 Rh1 C3 36.9(5) . . ?
C2 Rh1 C5 59.9(4) . . ?
C3 Rh1 C1 61.1(4) . . ?
C3 Rh1 C5 61.3(4) . . ?
C4 Rh1 C1 60.4(4) . . ?
C4 Rh1 C2 61.0(5) . . ?
C4 Rh1 C3 37.4(4) . . ?
C4 Rh1 C5 36.4(4) . . ?
C20 Rh1 C1 112.2(5) . . ?
C20 Rh1 C2 112.1(5) . . ?
C20 Rh1 C3 138.9(5) . . ?
C20 Rh1 C4 172.4(5) . . ?
C20 Rh1 C5 138.5(5) . . ?
C21 Rh1 C1 124.5(5) . . ?
C21 Rh1 C2 100.5(5) . . ?
C21 Rh1 C3 107.6(5) . . ?
C21 Rh1 C4 142.1(5) . . ?
C21 Rh1 C5 159.4(5) . . ?
C21 Rh1 C20 39.1(5) . . ?
C21 Rh1 C24 80.2(5) . . ?
C21 Rh1 C25 96.9(6) . . ?
C24 Rh1 C1 155.1(5) . . ?
C24 Rh1 C2 148.8(5) . . ?
C24 Rh1 C3 112.7(5) . . ?
C24 Rh1 C4 99.4(5) . . ?
C24 Rh1 C5 119.6(5) . . ?
C24 Rh1 C20 88.3(5) . . ?
C24 Rh1 C25 38.7(5) . . ?
C25 Rh1 C1 128.5(5) . . ?
C25 Rh1 C2 162.3(5) . . ?
C25 Rh1 C3 138.3(5) . . ?
C25 Rh1 C4 106.2(5) . . ?
C25 Rh1 C5 102.5(5) . . ?
C25 Rh1 C20 79.8(5) . . ?
C7 O1 C6 113.0(10) . . ?
C2 C1 Rh1 67.7(7) . . ?
C2 C1 C5 107.1(11) . . ?
C2 C1 C6 121.9(11) . . ?
C5 C1 Rh1 72.5(7) . . ?
C5 C1 C6 128.0(11) . . ?
C6 C1 Rh1 139.9(8) . . ?
Rh1 C2 H2 118.8 . . ?
C1 C2 Rh1 76.5(7) . . ?
C1 C2 H2 124.5 . . ?
C1 C2 C3 111.1(11) . . ?
C3 C2 Rh1 71.9(7) . . ?
C3 C2 H2 124.5 . . ?
C2 C3 Rh1 71.2(7) . . ?
C2 C3 C4 104.9(11) . . ?
C2 C3 C12 128.0(12) . . ?
C4 C3 Rh1 70.3(7) . . ?
C4 C3 C12 126.4(11) . . ?
C12 C3 Rh1 129.7(9) . . ?
Rh1 C4 H4 117.3 . . ?
C3 C4 Rh1 72.4(7) . . ?
C3 C4 H4 124.9 . . ?
C3 C4 C5 110.3(11) . . ?
C5 C4 Rh1 77.2(7) . . ?
C5 C4 H4 124.9 . . ?
C1 C5 Rh1 71.9(7) . . ?
C1 C5 C16 130.7(11) . . ?
C4 C5 Rh1 66.4(7) . . ?
C4 C5 C1 106.3(10) . . ?
C4 C5 C16 122.7(11) . . ?
C16 C5 Rh1 130.7(9) . . ?
O1 C6 C1 107.8(10) . . ?
O1 C6 H6 108.8 . . ?
O1 C6 C8 104.3(10) . . ?
C1 C6 H6 108.8 . . ?
C1 C6 C8 118.1(11) . . ?
C8 C6 H6 108.8 . . ?
O1 C7 H7A 109.5 . . ?
O1 C7 H7B 109.5 . . ?
O1 C7 H7C 109.5 . . ?
H7A C7 H7B 109.5 . . ?
H7A C7 H7C 109.5 . . ?
H7B C7 H7C 109.5 . . ?
C9 C8 C6 106.7(12) . . ?
C9 C8 C11 109.4(12) . . ?
C10 C8 C6 112.4(12) . . ?
C10 C8 C9 109.7(12) . . ?
C10 C8 C11 110.5(12) . . ?
C11 C8 C6 108.0(11) . . ?
C8 C9 H9A 109.5 . . ?
C8 C9 H9B 109.5 . . ?
C8 C9 H9C 109.5 . . ?
H9A C9 H9B 109.5 . . ?
H9A C9 H9C 109.5 . . ?
H9B C9 H9C 109.5 . . ?
C8 C10 H10A 109.5 . . ?
C8 C10 H10B 109.5 . . ?
C8 C10 H10C 109.5 . . ?
H10A C10 H10B 109.5 . . ?
H10A C10 H10C 109.5 . . ?
H10B C10 H10C 109.5 . . ?
C8 C11 H11A 109.5 . . ?
C8 C11 H11B 109.5 . . ?
C8 C11 H11C 109.5 . . ?
H11A C11 H11B 109.5 . . ?
H11A C11 H11C 109.5 . . ?
H11B C11 H11C 109.5 . . ?
C13 C12 C3 111.2(11) . . ?
C14 C12 C3 111.2(12) . . ?
C14 C12 C13 109.2(12) . . ?
C14 C12 C15 109.4(12) . . ?
C15 C12 C3 106.9(11) . . ?
C15 C12 C13 108.9(13) . . ?
C12 C13 H13A 109.5 . . ?
C12 C13 H13B 109.5 . . ?
C12 C13 H13C 109.5 . . ?
H13A C13 H13B 109.5 . . ?
H13A C13 H13C 109.5 . . ?
H13B C13 H13C 109.5 . . ?
C12 C14 H14A 109.5 . . ?
C12 C14 H14B 109.5 . . ?
C12 C14 H14C 109.5 . . ?
H14A C14 H14B 109.5 . . ?
H14A C14 H14C 109.5 . . ?
H14B C14 H14C 109.5 . . ?
C12 C15 H15A 109.5 . . ?
C12 C15 H15B 109.5 . . ?
C12 C15 H15C 109.5 . . ?
H15A C15 H15B 109.5 . . ?
H15A C15 H15C 109.5 . . ?
H15B C15 H15C 109.5 . . ?
C5 C16 C17 110.8(10) . . ?
C5 C16 C18 108.0(11) . . ?
C17 C16 C18 106.4(11) . . ?
C19 C16 C5 112.0(11) . . ?
C19 C16 C17 109.8(11) . . ?
C19 C16 C18 109.7(11) . . ?
C16 C17 H17A 109.5 . . ?
C16 C17 H17B 109.5 . . ?
C16 C17 H17C 109.5 . . ?
H17A C17 H17B 109.5 . . ?
H17A C17 H17C 109.5 . . ?
H17B C17 H17C 109.5 . . ?
C16 C18 H18A 109.5 . . ?
C16 C18 H18B 109.5 . . ?
C16 C18 H18C 109.5 . . ?
H18A C18 H18B 109.5 . . ?
H18A C18 H18C 109.5 . . ?
H18B C18 H18C 109.5 . . ?
C16 C19 H19A 109.5 . . ?
C16 C19 H19B 109.5 . . ?
C16 C19 H19C 109.5 . . ?
H19A C19 H19B 109.5 . . ?
H19A C19 H19C 109.5 . . ?
H19B C19 H19C 109.5 . . ?
Rh1 C20 H20 113.9 . . ?
C21 C20 Rh1 68.2(8) . . ?
C21 C20 H20 113.9 . . ?
C21 C20 C27 123.5(12) . . ?
C27 C20 Rh1 115.4(9) . . ?
C27 C20 H20 113.9 . . ?
Rh1 C21 H21 113.3 . . ?
C20 C21 Rh1 72.7(8) . . ?
C20 C21 H21 113.3 . . ?
C20 C21 C22 124.8(12) . . ?
C22 C21 Rh1 112.8(9) . . ?
C22 C21 H21 113.3 . . ?
C21 C22 H22A 109.4 . . ?
C21 C22 H22B 109.4 . . ?
C21 C22 C23 111.0(11) . . ?
H22A C22 H22B 108.0 . . ?
C23 C22 H22A 109.4 . . ?
C23 C22 H22B 109.4 . . ?
C22 C23 H23A 109.6 . . ?
C22 C23 H23B 109.6 . . ?
H23A C23 H23B 108.2 . . ?
C24 C23 C22 110.1(11) . . ?
C24 C23 H23A 109.6 . . ?
C24 C23 H23B 109.6 . . ?
Rh1 C24 H24 113.0 . . ?
C23 C24 Rh1 116.4(9) . . ?
C23 C24 H24 113.0 . . ?
C25 C24 Rh1 70.7(8) . . ?
C25 C24 C23 124.2(12) . . ?
C25 C24 H24 113.0 . . ?
Rh1 C25 H25 113.5 . . ?
C24 C25 Rh1 70.6(8) . . ?
C24 C25 H25 113.5 . . ?
C24 C25 C26 124.8(13) . . ?
C26 C25 Rh1 113.8(9) . . ?
C26 C25 H25 113.5 . . ?
C25 C26 H26A 109.5 . . ?
C25 C26 H26B 109.5 . . ?
C25 C26 C27 110.9(11) . . ?
H26A C26 H26B 108.0 . . ?
C27 C26 H26A 109.5 . . ?
C27 C26 H26B 109.5 . . ?
C20 C27 C26 110.9(10) . . ?
C20 C27 H27A 109.5 . . ?
C20 C27 H27B 109.5 . . ?
C26 C27 H27A 109.5 . . ?
C26 C27 H27B 109.5 . . ?
H27A C27 H27B 108.0 . . ?

loop_
_geom_bond_atom_site_label_1
_geom_bond_atom_site_label_2
_geom_bond_distance
_geom_bond_site_symmetry_2
_geom_bond_publ_flag
Rh1 C1 2.353(13) . ?
Rh1 C2 2.238(12) . ?
Rh1 C3 2.247(12) . ?
Rh1 C4 2.219(13) . ?
Rh1 C5 2.361(12) . ?
Rh1 C20 2.157(13) . ?
Rh1 C21 2.097(14) . ?
Rh1 C24 2.109(13) . ?
Rh1 C25 2.110(13) . ?
O1 C6 1.451(14) . ?
O1 C7 1.437(17) . ?
C1 C2 1.416(16) . ?
C1 C5 1.440(17) . ?
C1 C6 1.545(19) . ?
C2 H2 0.9500 . ?
C2 C3 1.421(17) . ?
C3 C4 1.431(17) . ?
C3 C12 1.543(18) . ?
C4 H4 0.9500 . ?
C4 C5 1.436(16) . ?
C5 C16 1.540(16) . ?
C6 H6 1.0000 . ?
C6 C8 1.582(18) . ?
C7 H7A 0.9800 . ?
C7 H7B 0.9800 . ?
C7 H7C 0.9800 . ?
C8 C9 1.529(19) . ?
C8 C10 1.515(19) . ?
C8 C11 1.538(19) . ?
C9 H9A 0.9800 . ?
C9 H9B 0.9800 . ?
C9 H9C 0.9800 . ?
C10 H10A 0.9800 . ?
C10 H10B 0.9800 . ?
C10 H10C 0.9800 . ?
C11 H11A 0.9800 . ?
C11 H11B 0.9800 . ?
C11 H11C 0.9800 . ?
C12 C13 1.540(19) . ?
C12 C14 1.54(2) . ?
C12 C15 1.539(19) . ?
C13 H13A 0.9800 . ?
C13 H13B 0.9800 . ?
C13 H13C 0.9800 . ?
C14 H14A 0.9800 . ?
C14 H14B 0.9800 . ?
C14 H14C 0.9800 . ?
C15 H15A 0.9800 . ?
C15 H15B 0.9800 . ?
C15 H15C 0.9800 . ?
C16 C17 1.549(18) . ?
C16 C18 1.554(18) . ?
C16 C19 1.532(18) . ?
C17 H17A 0.9800 . ?
C17 H17B 0.9800 . ?
C17 H17C 0.9800 . ?
C18 H18A 0.9800 . ?
C18 H18B 0.9800 . ?
C18 H18C 0.9800 . ?
C19 H19A 0.9800 . ?
C19 H19B 0.9800 . ?
C19 H19C 0.9800 . ?
C20 H20 1.0000 . ?
C20 C21 1.425(19) . ?
C20 C27 1.520(17) . ?
C21 H21 1.0000 . ?
C21 C22 1.519(17) . ?
C22 H22A 0.9900 . ?
C22 H22B 0.9900 . ?
C22 C23 1.552(19) . ?
C23 H23A 0.9900 . ?
C23 H23B 0.9900 . ?
C23 C24 1.507(18) . ?
C24 H24 1.0000 . ?
C24 C25 1.40(2) . ?
C25 H25 1.0000 . ?
C25 C26 1.532(18) . ?
C26 H26A 0.9900 . ?
C26 H26B 0.9900 . ?
C26 C27 1.548(19) . ?
C27 H27A 0.9900 . ?
C27 H27B 0.9900 . ?

loop_
_geom_torsion_atom_site_label_1
_geom_torsion_atom_site_label_2
_geom_torsion_atom_site_label_3
_geom_torsion_atom_site_label_4
_geom_torsion
_geom_torsion_site_symmetry_1
_geom_torsion_site_symmetry_2
_geom_torsion_site_symmetry_3
_geom_torsion_site_symmetry_4
_geom_torsion_publ_flag
Rh1 C1 C2 C3 -64.2(9) . . . . ?
Rh1 C1 C5 C4 57.7(8) . . . . ?
Rh1 C1 C5 C16 -128.6(15) . . . . ?
Rh1 C1 C6 O1 -133.0(11) . . . . ?
Rh1 C1 C6 C8 -15.4(19) . . . . ?
Rh1 C2 C3 C4 -62.6(8) . . . . ?
Rh1 C2 C3 C12 126.1(13) . . . . ?
Rh1 C3 C4 C5 -68.6(9) . . . . ?
Rh1 C3 C12 C13 68.0(16) . . . . ?
Rh1 C3 C12 C14 -54.0(16) . . . . ?
Rh1 C3 C12 C15 -173.4(10) . . . . ?
Rh1 C4 C5 C1 -61.3(9) . . . . ?
Rh1 C4 C5 C16 124.5(12) . . . . ?
Rh1 C5 C16 C17 70.1(15) . . . . ?
Rh1 C5 C16 C18 -173.8(9) . . . . ?
Rh1 C5 C16 C19 -52.9(15) . . . . ?
Rh1 C20 C21 C22 106.1(13) . . . . ?
Rh1 C20 C27 C26 13.7(16) . . . . ?
Rh1 C21 C22 C23 34.4(14) . . . . ?
Rh1 C24 C25 C26 106.0(13) . . . . ?
Rh1 C25 C26 C27 33.5(16) . . . . ?
O1 C6 C8 C9 -56.9(14) . . . . ?
O1 C6 C8 C10 63.4(14) . . . . ?
O1 C6 C8 C11 -174.4(11) . . . . ?
C1 C2 C3 Rh1 67.1(9) . . . . ?
C1 C2 C3 C4 4.5(15) . . . . ?
C1 C2 C3 C12 -166.7(12) . . . . ?
C1 C5 C16 C17 171.6(13) . . . . ?
C1 C5 C16 C18 -72.3(18) . . . . ?
C1 C5 C16 C19 48.7(19) . . . . ?
C1 C6 C8 C9 -176.4(12) . . . . ?
C1 C6 C8 C10 -56.1(15) . . . . ?
C1 C6 C8 C11 66.0(16) . . . . ?
C2 C1 C5 Rh1 -59.1(9) . . . . ?
C2 C1 C5 C4 -1.3(14) . . . . ?
C2 C1 C5 C16 172.3(13) . . . . ?
C2 C1 C6 O1 -40.5(16) . . . . ?
C2 C1 C6 C8 77.2(15) . . . . ?
C2 C3 C4 Rh1 63.3(8) . . . . ?
C2 C3 C4 C5 -5.3(14) . . . . ?
C2 C3 C12 C13 -28.7(19) . . . . ?
C2 C3 C12 C14 -150.7(13) . . . . ?
C2 C3 C12 C15 89.9(16) . . . . ?
C3 C4 C5 Rh1 65.5(9) . . . . ?
C3 C4 C5 C1 4.2(14) . . . . ?
C3 C4 C5 C16 -170.1(12) . . . . ?
C4 C3 C12 C13 161.8(13) . . . . ?
C4 C3 C12 C14 39.9(18) . . . . ?
C4 C3 C12 C15 -79.5(16) . . . . ?
C4 C5 C16 C17 -15.7(18) . . . . ?
C4 C5 C16 C18 100.5(14) . . . . ?
C4 C5 C16 C19 -138.6(13) . . . . ?
C5 C1 C2 Rh1 62.2(9) . . . . ?
C5 C1 C2 C3 -2.0(15) . . . . ?
C5 C1 C6 O1 117.4(14) . . . . ?
C5 C1 C6 C8 -125.0(14) . . . . ?
C6 C1 C2 Rh1 -135.9(11) . . . . ?
C6 C1 C2 C3 159.9(11) . . . . ?
C6 C1 C5 Rh1 140.5(13) . . . . ?
C6 C1 C5 C4 -161.8(11) . . . . ?
C6 C1 C5 C16 12(2) . . . . ?
C7 O1 C6 C1 -65.8(13) . . . . ?
C7 O1 C6 C8 167.9(11) . . . . ?
C12 C3 C4 Rh1 -125.3(13) . . . . ?
C12 C3 C4 C5 166.1(12) . . . . ?
C20 C21 C22 C23 -49.8(18) . . . . ?
C21 C20 C27 C26 93.4(16) . . . . ?
C21 C22 C23 C24 -29.2(16) . . . . ?
C22 C23 C24 Rh1 11.8(15) . . . . ?
C22 C23 C24 C25 95.6(16) . . . . ?
C23 C24 C25 Rh1 -109.3(13) . . . . ?
C23 C24 C25 C26 -3(2) . . . . ?
C24 C25 C26 C27 -48.7(19) . . . . ?
C25 C26 C27 C20 -29.7(17) . . . . ?
C27 C20 C21 Rh1 -106.8(12) . . . . ?
C27 C20 C21 C22 -1(2) . . . . ?

loop_
_twin_individual_id
_twin_individual_mass_fraction_refined
1 0.52(10)
2 0.48(10)
